data_7001925
loop_
_publ_author_name
'Banerjee, Sambuddha'
'Mondal, Susmita'
'Sen, Soma'
'Das, Saurabh'
'Hughes, David L.'
'Rizzoli, Corrado'
'Desplanches, C\'edric'
'Mandal, Chitra'
'Mitra, Samiran'

_publ_section_title
;
 Four new dinuclear Cu(ii) hydrazone complexes using various organic
 spacers: syntheses, crystal structures, DNA binding and cleavage
 studies and selective cell inhibitory effect towards leukemic and
 normal lymphocytes
;
_journal_issue 34
_journal_name_full 'Dalton Transactions'
_journal_page_first 6849
_journal_page_last 6860
_journal_paper_doi 10.1039/b903072g
_journal_year 2009
_chemical_formula_moiety 'C36 H28 Cl2 Cu2 N8 O10'
_chemical_formula_structural '[{Cu(PhCO=NN=CHPy)(OClO3)}2(4,4'-bipy)]'
_chemical_formula_sum 'C36 H28 Cl2 Cu2 N8 O10'
_chemical_formula_weight 930.64
_chemical_name_common 'Compound 2'
_chemical_name_systematic
;
?
;
_space_group_IT_number 14
_symmetry_cell_setting monoclinic
_symmetry_space_group_name_Hall '-P 2yn'
_symmetry_space_group_name_H-M 'P 1 21/n 1'
_atom_sites_solution_hydrogens geom
_atom_sites_solution_primary direct
_atom_sites_solution_secondary difmap
_audit_creation_method 'SHELXL-97 and CrysAlis RED'
_cell_angle_alpha 90.00
_cell_angle_beta 115.200(9)
_cell_angle_gamma 90.00
_cell_formula_units_Z 2
_cell_length_a 12.3678(12)
_cell_length_b 12.8964(11)
_cell_length_c 12.9157(12)
_cell_measurement_temperature 140(1)
_cell_volume 1864.0(3)
_computing_cell_refinement
;
CrysAlis RED, Oxford Diffraction Ltd., Version 1.171.29.9
;
_computing_data_collection
;
CrysAlis CCD, Oxford Diffraction Ltd., Version 1.171.29.9
;
_computing_data_reduction
;
CrysAlis RED, Oxford Diffraction Ltd., Version 1.171.29.9
;
_computing_molecular_graphics 'ORTEP (Johnson, 1971)'
_computing_publication_material 'SHELXL-97 (Sheldrick, 1997b)'
_computing_structure_refinement 'SHELXL-97 (Sheldrick, 1997b)'
_computing_structure_solution 'SHELXS-97 (Sheldrick, 1997a)'
_diffrn_ambient_temperature 140(1)
_diffrn_detector_area_resol_mean 16.0050
_diffrn_measured_fraction_theta_full 0.995
_diffrn_measured_fraction_theta_max 0.995
_diffrn_measurement_device_type 'Oxford Diffraction Xcalibur 3/CCD'
_diffrn_measurement_method 'Thin slice \f and \w scans'
_diffrn_radiation_monochromator graphite
_diffrn_radiation_source 'Enhance (Mo) X-ray Source'
_diffrn_radiation_type Mo-K\a
_diffrn_radiation_wavelength 0.71073
_diffrn_reflns_av_R_equivalents 0.1151
_diffrn_reflns_av_sigmaI/netI 0.0868
_diffrn_reflns_limit_h_max 13
_diffrn_reflns_limit_h_min -13
_diffrn_reflns_limit_k_max 13
_diffrn_reflns_limit_k_min -13
_diffrn_reflns_limit_l_max 13
_diffrn_reflns_limit_l_min -13
_diffrn_reflns_number 14513
_diffrn_reflns_theta_full 22.50
_diffrn_reflns_theta_max 22.50
_diffrn_reflns_theta_min 3.49
_exptl_absorpt_coefficient_mu 1.355
_exptl_absorpt_correction_T_max 1.002
_exptl_absorpt_correction_T_min 0.998
_exptl_absorpt_correction_type multi-scan
_exptl_absorpt_process_details
;
CrysAlis RED, Oxford Diffraction Ltd., Version 1.171.29.9
Empirical absorption correction using spherical harmonics,
implemented in SCALE3 ABSPACK scaling algorithm.
;
_exptl_crystal_colour brown-grey
_exptl_crystal_density_diffrn 1.658
_exptl_crystal_density_method 'not measured'
_exptl_crystal_description 'square plate'
_exptl_crystal_F_000 944
_exptl_crystal_size_max 0.21
_exptl_crystal_size_mid 0.21
_exptl_crystal_size_min 0.02
_refine_diff_density_max 0.342
_refine_diff_density_min -0.315
_refine_diff_density_rms 0.073
_refine_ls_extinction_method none
_refine_ls_goodness_of_fit_ref 1.114
_refine_ls_hydrogen_treatment constr
_refine_ls_matrix_type full
_refine_ls_number_parameters 262
_refine_ls_number_reflns 2418
_refine_ls_number_restraints 0
_refine_ls_restrained_S_all 1.114
_refine_ls_R_factor_all 0.1137
_refine_ls_R_factor_gt 0.0672
_refine_ls_shift/su_max 0.000
_refine_ls_shift/su_mean 0.000
_refine_ls_structure_factor_coef Fsqd
_refine_ls_weighting_details 'calc w=1/[\s^2^(Fo^2^)+(0.0355P)^2^+0.0000P] where P=(Fo^2^+2Fc^2^)/3'
_refine_ls_weighting_scheme calc
_refine_ls_wR_factor_gt 0.0874
_refine_ls_wR_factor_ref 0.0983
_reflns_number_gt 1750
_reflns_number_total 2418
_reflns_threshold_expression I>2sigma(I)
_cod_data_source_file b903072g.txt
_cod_data_source_block Complex2
_cod_depositor_comments
;
The following automatic conversions were performed:
'_symmetry_cell_setting' value 'Monoclinic' changed to 'monoclinic'
according to '/home/saulius/struct/CIF-dictionaries/cif_core.dic'
dictionary named 'cif_core.dic' version 2.4.1 from 2010-06-29.

Automatic conversion script
Id: cif_fix_enum 1527 2010-12-29 10:47:43Z saulius 
;
_cod_original_sg_symbol_H-M P2(1)/n
_cod_database_code 7001925

loop_
_symmetry_equiv_pos_as_xyz
'x, y, z'
'-x+1/2, y+1/2, -z+1/2'
'-x, -y, -z'
'x-1/2, -y-1/2, z-1/2'

loop_
_atom_site_label
_atom_site_type_symbol
_atom_site_fract_x
_atom_site_fract_y
_atom_site_fract_z
_atom_site_U_iso_or_equiv
_atom_site_adp_type
_atom_site_occupancy
_atom_site_symmetry_multiplicity
_atom_site_calc_flag
_atom_site_refinement_flags
_atom_site_disorder_assembly
_atom_site_disorder_group
Cu Cu 0.67578(7) 0.41252(6) 0.56235(6) 0.0285(3) Uani 1 1 d . . .
O1 O 0.5562(4) 0.3400(3) 0.5996(3) 0.0304(11) Uani 1 1 d . . .
C1 C 0.4635(5) 0.3194(5) 0.5075(5) 0.0281(16) Uani 1 1 d . . .
C11 C 0.3659(5) 0.2575(5) 0.5154(5) 0.0270(16) Uani 1 1 d . . .
C12 C 0.3800(6) 0.2186(5) 0.6205(6) 0.0385(18) Uani 1 1 d . . .
H12 H 0.4495 0.2326 0.6858 0.046 Uiso 1 1 calc R . .
C13 C 0.2908(7) 0.1589(5) 0.6284(7) 0.050(2) Uani 1 1 d . . .
H13 H 0.3000 0.1332 0.6990 0.060 Uiso 1 1 calc R . .
C14 C 0.1886(7) 0.1379(5) 0.5315(8) 0.051(2) Uani 1 1 d . . .
H14 H 0.1288 0.0975 0.5367 0.061 Uiso 1 1 calc R . .
C15 C 0.1742(6) 0.1759(5) 0.4276(7) 0.045(2) Uani 1 1 d . . .
H15 H 0.1047 0.1614 0.3625 0.054 Uiso 1 1 calc R . .
C16 C 0.2621(6) 0.2353(5) 0.4193(6) 0.0374(18) Uani 1 1 d . . .
H16 H 0.2519 0.2608 0.3484 0.045 Uiso 1 1 calc R . .
N2 N 0.4469(4) 0.3495(4) 0.4031(4) 0.0303(14) Uani 1 1 d . . .
N3 N 0.5461(4) 0.4017(4) 0.4136(4) 0.0253(12) Uani 1 1 d . . .
C4 C 0.5620(5) 0.4393(5) 0.3308(5) 0.0288(17) Uani 1 1 d . . .
H4 H 0.5055 0.4315 0.2555 0.035 Uiso 1 1 calc R . .
C41 C 0.6720(6) 0.4949(5) 0.3586(5) 0.0285(16) Uani 1 1 d . . .
N42 N 0.7451(4) 0.4950(4) 0.4724(4) 0.0277(13) Uani 1 1 d . . .
C43 C 0.8472(6) 0.5458(5) 0.5086(6) 0.0367(18) Uani 1 1 d . . .
H43 H 0.8975 0.5453 0.5864 0.044 Uiso 1 1 calc R . .
C44 C 0.8830(6) 0.5997(5) 0.4361(6) 0.0416(18) Uani 1 1 d . . .
H44 H 0.9551 0.6355 0.4643 0.050 Uiso 1 1 calc R . .
C45 C 0.8094(6) 0.5988(5) 0.3220(6) 0.0431(18) Uani 1 1 d . . .
H45 H 0.8315 0.6336 0.2709 0.052 Uiso 1 1 calc R . .
C46 C 0.7027(6) 0.5466(5) 0.2824(6) 0.0375(18) Uani 1 1 d . . .
H46 H 0.6518 0.5463 0.2048 0.045 Uiso 1 1 calc R . .
N51 N 0.7964(4) 0.4397(4) 0.7183(4) 0.0253(13) Uani 1 1 d . . .
C52 C 0.7754(6) 0.5160(5) 0.7766(5) 0.044(2) Uani 1 1 d . . .
H52 H 0.7050 0.5539 0.7416 0.053 Uiso 1 1 calc R . .
C53 C 0.8532(6) 0.5407(6) 0.8860(5) 0.046(2) Uani 1 1 d . . .
H53 H 0.8347 0.5941 0.9241 0.056 Uiso 1 1 calc R . .
C54 C 0.9583(5) 0.4875(5) 0.9399(5) 0.0202(14) Uani 1 1 d . . .
C55 C 0.9812(5) 0.4113(5) 0.8780(5) 0.0344(17) Uani 1 1 d . . .
H55 H 1.0524 0.3742 0.9097 0.041 Uiso 1 1 calc R . .
C56 C 0.8986(6) 0.3901(5) 0.7691(5) 0.0386(19) Uani 1 1 d . . .
H56 H 0.9157 0.3378 0.7287 0.046 Uiso 1 1 calc R . .
Cl6 Cl 0.84209(15) 0.21341(13) 0.50481(14) 0.0317(4) Uani 1 1 d . . .
O61 O 0.7520(4) 0.2507(3) 0.5395(3) 0.0356(11) Uani 1 1 d . . .
O62 O 0.8442(4) 0.2766(4) 0.4164(3) 0.0514(14) Uani 1 1 d . . .
O63 O 0.8156(5) 0.1103(4) 0.4686(5) 0.0729(17) Uani 1 1 d . . .
O64 O 0.9543(4) 0.2200(4) 0.6014(4) 0.0530(14) Uani 1 1 d . . .

loop_
_atom_site_aniso_label
_atom_site_aniso_U_11
_atom_site_aniso_U_22
_atom_site_aniso_U_33
_atom_site_aniso_U_23
_atom_site_aniso_U_13
_atom_site_aniso_U_12
Cu 0.0259(4) 0.0353(5) 0.0204(4) -0.0015(4) 0.0060(3) -0.0043(5)
O1 0.029(3) 0.038(3) 0.021(2) 0.001(2) 0.008(2) -0.002(2)
C1 0.022(4) 0.035(4) 0.028(4) -0.002(3) 0.011(3) 0.003(3)
C11 0.028(4) 0.028(4) 0.034(4) -0.005(3) 0.021(3) -0.001(3)
C12 0.045(5) 0.037(4) 0.038(4) -0.006(4) 0.021(4) -0.002(4)
C13 0.067(6) 0.040(5) 0.063(6) 0.002(4) 0.047(5) -0.007(4)
C14 0.042(5) 0.033(5) 0.090(7) -0.003(5) 0.040(5) -0.014(4)
C15 0.034(4) 0.035(5) 0.058(5) -0.006(4) 0.013(4) 0.000(4)
C16 0.036(4) 0.027(4) 0.051(5) -0.008(4) 0.021(4) -0.012(4)
N2 0.026(3) 0.041(4) 0.023(3) 0.000(3) 0.009(2) -0.004(3)
N3 0.025(3) 0.029(3) 0.024(3) 0.004(3) 0.013(2) -0.002(3)
C4 0.033(4) 0.026(4) 0.022(4) -0.002(3) 0.007(3) -0.001(3)
C41 0.034(4) 0.025(4) 0.029(4) 0.000(3) 0.015(3) 0.003(3)
N42 0.032(3) 0.026(3) 0.025(3) -0.006(3) 0.012(3) -0.004(3)
C43 0.032(4) 0.040(4) 0.035(4) -0.007(4) 0.011(3) -0.001(4)
C44 0.038(4) 0.022(4) 0.068(5) 0.003(4) 0.026(4) -0.009(4)
C45 0.053(5) 0.034(5) 0.055(5) 0.008(4) 0.035(4) 0.000(4)
C46 0.051(5) 0.035(4) 0.029(4) 0.007(3) 0.019(4) 0.004(4)
N51 0.017(3) 0.030(4) 0.024(3) -0.002(3) 0.005(2) -0.002(3)
C52 0.032(4) 0.052(5) 0.035(4) -0.008(4) 0.002(4) 0.023(4)
C53 0.042(5) 0.053(5) 0.029(4) -0.024(4) 0.000(4) 0.015(4)
C54 0.016(3) 0.021(4) 0.020(3) -0.001(3) 0.005(3) 0.001(3)
C55 0.024(4) 0.043(4) 0.031(4) -0.012(4) 0.006(3) 0.012(4)
C56 0.033(4) 0.050(5) 0.031(4) -0.018(4) 0.012(3) 0.003(4)
Cl6 0.0388(11) 0.0284(10) 0.0323(10) -0.0025(9) 0.0193(8) -0.0059(9)
O61 0.035(3) 0.032(3) 0.048(3) -0.004(2) 0.026(2) 0.001(2)
O62 0.068(4) 0.054(3) 0.035(3) 0.011(3) 0.025(3) -0.006(3)
O63 0.127(5) 0.031(3) 0.107(4) -0.028(3) 0.094(4) -0.023(3)
O64 0.033(3) 0.085(4) 0.040(3) 0.014(3) 0.015(3) 0.011(3)

loop_
_atom_type_symbol
_atom_type_description
_atom_type_scat_dispersion_real
_atom_type_scat_dispersion_imag
_atom_type_scat_source
C C 0.0033 0.0016 'International Tables Vol C Tables 4.2.6.8 and 6.1.1.4'
H H 0.0000 0.0000 'International Tables Vol C Tables 4.2.6.8 and 6.1.1.4'
N N 0.0061 0.0033 'International Tables Vol C Tables 4.2.6.8 and 6.1.1.4'
O O 0.0106 0.0060 'International Tables Vol C Tables 4.2.6.8 and 6.1.1.4'
Cl Cl 0.1484 0.1585 'International Tables Vol C Tables 4.2.6.8 and 6.1.1.4'
Cu Cu 0.3201 1.2651 'International Tables Vol C Tables 4.2.6.8 and 6.1.1.4'

loop_
_geom_angle_atom_site_label_1
_geom_angle_atom_site_label_2
_geom_angle_atom_site_label_3
_geom_angle
_geom_angle_site_symmetry_1
_geom_angle_site_symmetry_3
_geom_angle_publ_flag
N3 Cu N51 172.0(2) . . ?
N3 Cu O1 79.39(19) . . ?
N51 Cu O1 98.95(18) . . ?
N3 Cu N42 80.8(2) . . ?
N51 Cu N42 100.0(2) . . ?
O1 Cu N42 159.52(18) . . ?
N3 Cu O61 91.07(18) . . ?
N51 Cu O61 96.71(18) . . ?
O1 Cu O61 89.55(16) . . ?
N42 Cu O61 95.96(17) . . ?
C1 O1 Cu 109.8(4) . . ?
O1 C1 N2 124.9(6) . . ?
O1 C1 C11 118.6(6) . . ?
N2 C1 C11 116.5(5) . . ?
C16 C11 C12 119.1(6) . . ?
C16 C11 C1 121.3(6) . . ?
C12 C11 C1 119.6(6) . . ?
C13 C12 C11 120.1(6) . . ?
C13 C12 H12 120.0 . . ?
C11 C12 H12 120.0 . . ?
C14 C13 C12 119.7(7) . . ?
C14 C13 H13 120.2 . . ?
C12 C13 H13 120.2 . . ?
C15 C14 C13 120.5(7) . . ?
C15 C14 H14 119.8 . . ?
C13 C14 H14 119.8 . . ?
C14 C15 C16 120.1(7) . . ?
C14 C15 H15 120.0 . . ?
C16 C15 H15 120.0 . . ?
C15 C16 C11 120.6(7) . . ?
C15 C16 H16 119.7 . . ?
C11 C16 H16 119.7 . . ?
C1 N2 N3 107.5(5) . . ?
C4 N3 N2 124.5(5) . . ?
C4 N3 Cu 117.1(4) . . ?
N2 N3 Cu 118.2(4) . . ?
N3 C4 C41 116.8(5) . . ?
N3 C4 H4 121.6 . . ?
C41 C4 H4 121.6 . . ?
N42 C41 C46 121.1(6) . . ?
N42 C41 C4 113.1(6) . . ?
C46 C41 C4 125.7(6) . . ?
C43 N42 C41 118.6(6) . . ?
C43 N42 Cu 129.5(4) . . ?
C41 N42 Cu 111.9(4) . . ?
N42 C43 C44 123.0(6) . . ?
N42 C43 H43 118.5 . . ?
C44 C43 H43 118.5 . . ?
C45 C44 C43 118.0(7) . . ?
C45 C44 H44 121.0 . . ?
C43 C44 H44 121.0 . . ?
C44 C45 C46 120.1(7) . . ?
C44 C45 H45 120.0 . . ?
C46 C45 H45 120.0 . . ?
C41 C46 C45 119.2(6) . . ?
C41 C46 H46 120.4 . . ?
C45 C46 H46 120.4 . . ?
C56 N51 C52 117.1(5) . . ?
C56 N51 Cu 125.1(4) . . ?
C52 N51 Cu 117.8(4) . . ?
N51 C52 C53 122.4(6) . . ?
N51 C52 H52 118.8 . . ?
C53 C52 H52 118.8 . . ?
C52 C53 C54 120.5(6) . . ?
C52 C53 H53 119.8 . . ?
C54 C53 H53 119.8 . . ?
C53 C54 C55 116.7(5) . . ?
C53 C54 C54 120.5(7) . 3_767 ?
C55 C54 C54 122.7(7) . 3_767 ?
C56 C55 C54 119.6(6) . . ?
C56 C55 H55 120.2 . . ?
C54 C55 H55 120.2 . . ?
N51 C56 C55 123.6(6) . . ?
N51 C56 H56 118.2 . . ?
C55 C56 H56 118.2 . . ?
O63 Cl6 O62 111.1(3) . . ?
O63 Cl6 O64 110.6(3) . . ?
O62 Cl6 O64 109.1(3) . . ?
O63 Cl6 O61 108.5(3) . . ?
O62 Cl6 O61 109.9(3) . . ?
O64 Cl6 O61 107.5(3) . . ?
Cl6 O61 Cu 137.2(3) . . ?

loop_
_geom_bond_atom_site_label_1
_geom_bond_atom_site_label_2
_geom_bond_distance
_geom_bond_site_symmetry_2
_geom_bond_publ_flag
Cu N3 1.912(5) . ?
Cu N51 1.961(4) . ?
Cu O1 1.975(4) . ?
Cu N42 2.016(5) . ?
Cu O61 2.360(4) . ?
O1 C1 1.281(6) . ?
C1 N2 1.332(7) . ?
C1 C11 1.487(8) . ?
C11 C16 1.383(8) . ?
C11 C12 1.387(8) . ?
C12 C13 1.384(9) . ?
C12 H12 0.9300 . ?
C13 C14 1.375(10) . ?
C13 H13 0.9300 . ?
C14 C15 1.368(9) . ?
C14 H14 0.9300 . ?
C15 C16 1.372(9) . ?
C15 H15 0.9300 . ?
C16 H16 0.9300 . ?
N2 N3 1.355(6) . ?
N3 C4 1.264(7) . ?
C4 C41 1.441(8) . ?
C4 H4 0.9300 . ?
C41 N42 1.359(7) . ?
C41 C46 1.369(8) . ?
N42 C43 1.320(7) . ?
C43 C44 1.381(9) . ?
C43 H43 0.9300 . ?
C44 C45 1.363(8) . ?
C44 H44 0.9300 . ?
C45 C46 1.371(9) . ?
C45 H45 0.9300 . ?
C46 H46 0.9300 . ?
N51 C56 1.315(7) . ?
N51 C52 1.331(7) . ?
C52 C53 1.366(8) . ?
C52 H52 0.9300 . ?
C53 C54 1.370(8) . ?
C53 H53 0.9300 . ?
C54 C55 1.370(8) . ?
C54 C54 1.488(10) 3_767 ?
C55 C56 1.368(8) . ?
C55 H55 0.9300 . ?
C56 H56 0.9300 . ?
Cl6 O63 1.401(5) . ?
Cl6 O62 1.412(4) . ?
Cl6 O64 1.420(4) . ?
Cl6 O61 1.448(4) . ?
